data_7206657
loop_
_publ_author_name
'Sekiya, Ryo'
'Nishikiori, Shin-ichi'

_publ_section_title
;
 Synthesis, X-ray crystal structures and inclusion properties of a
 hydrogen-bonded coordination polymer [Ni(SCN)2(pppeH)2]&#x00B7;(guest)x
;
_journal_issue 21
_journal_name_full CrystEngComm
_journal_page_first 6405
_journal_paper_doi 10.1039/c1ce05566f
_journal_volume 13
_journal_year 2011
_chemical_formula_moiety 'C30 H22 N4 Ni O4 S2, C7 H5 Br O2'
_chemical_formula_sum 'C37 H27 Br N4 Ni O6 S2'
_chemical_formula_weight 826.37
_chemical_name_systematic
;
?
;
_space_group_IT_number 2
_symmetry_cell_setting triclinic
_symmetry_Int_Tables_number 2
_symmetry_space_group_name_Hall '-P 1'
_symmetry_space_group_name_H-M 'P -1'
_atom_sites_solution_hydrogens geom
_atom_sites_solution_primary direct
_atom_sites_solution_secondary difmap
_audit_creation_date 2009-11-11T14:07:00-00:00
_audit_creation_method 'WinGX routine CIF_UPDATE'
_cell_angle_alpha 91.0610(10)
_cell_angle_beta 46.772(2)
_cell_angle_gamma 74.8750(10)
_cell_formula_units_Z 2
_cell_length_a 7.89220(10)
_cell_length_b 10.7080(2)
_cell_length_c 29.7550(7)
_cell_measurement_temperature 153(2)
_cell_measurement_theta_max 27.48
_cell_measurement_theta_min 0.98
_cell_volume 1697.79(9)
_computing_cell_refinement RAPID-AUTO
_computing_data_collection RAPID-AUTO
_computing_data_reduction RAPID-AUTO
_computing_structure_refinement 'SHELXL-97 (Sheldrick, 1997)'
_computing_structure_solution 'SHELXS-97 (Sheldrick, 1997)'
_diffrn_ambient_temperature 153(2)
_diffrn_measured_fraction_theta_full 0.96
_diffrn_measured_fraction_theta_max 0.96
_diffrn_measurement_device_type 'RIGAKU RAXIS-RAPID'
_diffrn_measurement_method \w
_diffrn_radiation_monochromator graphite
_diffrn_radiation_probe x-ray
_diffrn_radiation_source 'sealed tube'
_diffrn_radiation_type MoK\a
_diffrn_radiation_wavelength 0.71069
_diffrn_reflns_av_R_equivalents 0.0403
_diffrn_reflns_av_unetI/netI 0.0664
_diffrn_reflns_limit_h_max 10
_diffrn_reflns_limit_h_min -9
_diffrn_reflns_limit_k_max 13
_diffrn_reflns_limit_k_min -13
_diffrn_reflns_limit_l_max 38
_diffrn_reflns_limit_l_min -38
_diffrn_reflns_number 14793
_diffrn_reflns_theta_full 27.48
_diffrn_reflns_theta_max 27.48
_diffrn_reflns_theta_min 0.98
_exptl_absorpt_coefficient_mu 1.926
_exptl_absorpt_correction_T_max 0.9098
_exptl_absorpt_correction_T_min 0.761
_exptl_absorpt_correction_type multi-scan
_exptl_absorpt_process_details 'ABSCOR (Higashi, 1995)'
_exptl_crystal_colour 'pale green'
_exptl_crystal_density_diffrn 1.616
_exptl_crystal_density_method 'not measured'
_exptl_crystal_description block
_exptl_crystal_F_000 840
_exptl_crystal_size_max 0.15
_exptl_crystal_size_mid 0.12
_exptl_crystal_size_min 0.05
_refine_diff_density_max 0.953
_refine_diff_density_min -0.532
_refine_diff_density_rms 0.125
_refine_ls_extinction_method none
_refine_ls_goodness_of_fit_ref 1.031
_refine_ls_hydrogen_treatment constr
_refine_ls_matrix_type full
_refine_ls_number_parameters 451
_refine_ls_number_reflns 7479
_refine_ls_number_restraints 7
_refine_ls_restrained_S_all 1.031
_refine_ls_R_factor_all 0.087
_refine_ls_R_factor_gt 0.0507
_refine_ls_shift/su_max 0.001
_refine_ls_shift/su_mean 0.000
_refine_ls_structure_factor_coef Fsqd
_refine_ls_weighting_details 'calc w=1/[\s^2^(Fo^2^)+(0.0817P)^2^+1.1060P] where P=(Fo^2^+2Fc^2^)/3'
_refine_ls_weighting_scheme calc
_refine_ls_wR_factor_gt 0.1286
_refine_ls_wR_factor_ref 0.1488
_reflns_number_gt 5129
_reflns_number_total 7479
_reflns_threshold_expression >2sigma(I)
_cod_data_source_file c1ce05566f.txt
_cod_data_source_block bromobenzoicacid
_cod_depositor_comments
;
The following automatic conversions were performed:

'_symmetry_cell_setting' value 'Triclinic' changed to 'triclinic'
according to /home/saulius/struct/CIF-dictionaries/cif_core.dic
dictionary named 'cif_core.dic' version 2.4.1 from
2010-06-29.

'_diffrn_radiation_probe' value 'X-ray' changed to
'x-ray' according to
/home/saulius/struct/CIF-dictionaries/cif_core.dic dictionary named
'cif_core.dic' version 2.4.1 from 2010-06-29.

Automatic conversion script
Id: cif_fix_values 1715 2011-07-08 13:25:40Z adriana 
;
_cod_original_cell_volume 1697.79(6)
_cod_database_code 7206657

loop_
_symmetry_equiv_pos_as_xyz
'x, y, z'
'-x, -y, -z'

loop_
_atom_site_label
_atom_site_type_symbol
_atom_site_fract_x
_atom_site_fract_y
_atom_site_fract_z
_atom_site_U_iso_or_equiv
_atom_site_adp_type
_atom_site_occupancy
_atom_site_symmetry_multiplicity
_atom_site_calc_flag
_atom_site_refinement_flags
_atom_site_disorder_assembly
_atom_site_disorder_group
C1 C 0.2930(7) 0.9301(4) -0.05098(18) 0.0190(8) Uani 1 1 d . . .
C2 C -0.2933(7) 0.5647(4) 0.05175(18) 0.0176(8) Uani 1 1 d . . .
C11 C -0.2696(9) 0.8419(6) 0.1190(2) 0.0379(13) Uani 1 1 d . . .
H11 H -0.4171 0.8726 0.1281 0.046 Uiso 1 1 calc R . .
C12 C -0.2948(9) 0.8663(6) 0.1695(2) 0.0376(12) Uani 1 1 d . . .
H12 H -0.4551 0.9157 0.2115 0.045 Uiso 1 1 calc R . .
C13 C -0.0844(8) 0.8181(4) 0.1585(2) 0.0225(9) Uani 1 1 d . . .
C14 C 0.1401(9) 0.7548(6) 0.0960(2) 0.0446(14) Uani 1 1 d . . .
H14 H 0.2904 0.7216 0.0856 0.053 Uiso 1 1 calc R . .
C15 C 0.1517(9) 0.7383(6) 0.0476(2) 0.0383(13) Uani 1 1 d . . .
H15 H 0.3122 0.6967 0.0046 0.046 Uiso 1 1 calc R . .
C16 C -0.1002(8) 0.8390(4) 0.2111(2) 0.0229(9) Uani 1 1 d . A .
C17 C -0.3223(9) 0.8651(5) 0.2752(2) 0.0296(10) Uani 1 1 d . . .
H17 H -0.4721 0.8764 0.2865 0.035 Uiso 1 1 calc R . .
C18 C -0.3276(10) 0.8748(5) 0.3230(2) 0.0322(11) Uani 1 1 d . A .
H18 H -0.4797 0.8904 0.3664 0.039 Uiso 1 1 calc R . .
C19 C -0.1096(10) 0.8617(5) 0.3071(2) 0.0319(11) Uani 1 1 d . . .
C20 C 0.1068(11) 0.8413(6) 0.2435(3) 0.0429(13) Uani 1 1 d . A .
H20 H 0.255 0.8353 0.232 0.052 Uiso 1 1 calc R . .
C21 C 0.1122(10) 0.8295(6) 0.1964(2) 0.0407(13) Uani 1 1 d . . .
H21 H 0.2642 0.8147 0.153 0.049 Uiso 1 1 calc R A .
C31 C 0.0885(8) 0.8298(4) 0.8680(2) 0.0213(8) Uani 1 1 d . . .
H31 H 0.1588 0.8832 0.8721 0.026 Uiso 1 1 calc R . .
C32 C 0.0873(8) 0.8376(4) 0.8220(2) 0.0218(9) Uani 1 1 d . . .
H32 H 0.1585 0.8939 0.795 0.026 Uiso 1 1 calc R . .
C33 C -0.0177(7) 0.7634(4) 0.81519(18) 0.0186(8) Uani 1 1 d . . .
C34 C -0.1153(8) 0.6813(4) 0.85635(19) 0.0208(8) Uani 1 1 d . . .
H34 H -0.189 0.628 0.8538 0.025 Uiso 1 1 calc R . .
C35 C -0.1036(8) 0.6785(4) 0.90077(19) 0.0216(9) Uani 1 1 d . . .
H35 H -0.1701 0.6218 0.928 0.026 Uiso 1 1 calc R . .
C36 C -0.0299(8) 0.7719(4) 0.76770(19) 0.0209(8) Uani 1 1 d . A .
C37 C 0.1484(9) 0.8024(5) 0.7110(2) 0.0290(10) Uani 1 1 d . . .
H37 H 0.2799 0.8181 0.7025 0.035 Uiso 1 1 calc R . .
C38 C 0.1357(10) 0.8102(5) 0.6666(2) 0.0327(11) Uani 1 1 d . A .
H38 H 0.2595 0.8305 0.6281 0.039 Uiso 1 1 calc R . .
C39 C -0.0560(10) 0.7888(5) 0.6782(2) 0.0341(11) Uani 1 1 d . . .
C40 C -0.2316(9) 0.7574(5) 0.7344(2) 0.0329(11) Uani 1 1 d . A .
H40 H -0.3625 0.7413 0.7428 0.039 Uiso 1 1 calc R . .
C41 C -0.2198(8) 0.7492(5) 0.7786(2) 0.0276(10) Uani 1 1 d . . .
H41 H -0.3428 0.7278 0.8168 0.033 Uiso 1 1 calc R A .
C100 C 0.5390(9) 0.4631(5) 0.6989(2) 0.0323(11) Uani 1 1 d . . .
C101 C 0.7264(9) 0.4904(5) 0.6428(2) 0.0364(11) Uani 1 1 d . . .
H101 H 0.8567 0.5048 0.6354 0.044 Uiso 1 1 calc R . .
C102 C 0.7182(9) 0.4962(5) 0.5977(2) 0.0334(11) Uani 1 1 d . . .
H102 H 0.8433 0.5156 0.559 0.04 Uiso 1 1 calc R . .
C103 C 0.5278(9) 0.4738(5) 0.6089(2) 0.0305(10) Uani 1 1 d . . .
C104 C 0.3459(9) 0.4441(5) 0.6648(2) 0.0315(10) Uani 1 1 d . . .
H104 H 0.2175 0.4274 0.6721 0.038 Uiso 1 1 calc R . .
C105 C 0.3524(10) 0.4388(5) 0.7101(2) 0.0328(11) Uani 1 1 d . . .
H105 H 0.2284 0.4186 0.7486 0.039 Uiso 1 1 calc R . .
C106 C 0.5184(9) 0.4826(5) 0.5607(2) 0.0315(10) Uani 1 1 d . . .
N1 N 0.2204(6) 0.8592(3) -0.05822(15) 0.0184(7) Uani 1 1 d . . .
N2 N -0.2287(6) 0.6427(3) 0.02263(16) 0.0198(7) Uani 1 1 d . . .
N11 N -0.0475(7) 0.7771(4) 0.05758(16) 0.0217(7) Uani 1 1 d . . .
N21 N -0.0038(6) 0.7513(3) 0.90731(15) 0.0172(7) Uani 1 1 d . . .
O101 O 0.6803(7) 0.5150(4) 0.51112(17) 0.0413(9) Uani 1 1 d . . .
O102 O 0.3442(6) 0.4579(4) 0.57216(16) 0.0392(9) Uani 1 1 d . . .
H10A H 0.3571 0.4659 0.542 0.059 Uiso 1 1 calc R . .
S1 S 0.3957(2) 1.02954(11) -0.03983(5) 0.0251(2) Uani 1 1 d . . .
S2 S -0.38532(19) 0.45465(11) 0.09268(5) 0.0218(2) Uani 1 1 d . . .
Br1 Br 0.54241(11) 0.45973(6) 0.76218(2) 0.04157(16) Uani 1 1 d . . .
Ni1 Ni -0.01623(9) 0.75763(5) -0.01971(2) 0.01580(13) Uani 1 1 d . . .
C22A C -0.0787(11) 0.8633(5) 0.3507(3) 0.0249(13) Uiso 0.812(8) 1 d PU A 1
H22A H 0.0678 0.8746 0.335 0.03 Uiso 0.812(8) 1 calc PR A 1
C23A C -0.2351(11) 0.8507(6) 0.4095(3) 0.0280(14) Uiso 0.812(8) 1 d PU A 1
H23A H -0.3869 0.8437 0.4271 0.034 Uiso 0.812(8) 1 calc PR A 1
C24A C -0.1848(16) 0.8468(6) 0.4491(4) 0.0276(15) Uiso 0.812(8) 1 d PU A 1
C42A C -0.0975(12) 0.7956(6) 0.6366(3) 0.0267(13) Uiso 0.812(8) 1 d PU A 1
H42A H -0.2432 0.7836 0.6521 0.032 Uiso 0.812(8) 1 calc PR A 1
C43A C 0.0550(11) 0.8173(6) 0.5787(3) 0.0274(14) Uiso 0.812(8) 1 d PU A 1
H43A H 0.2025 0.8285 0.5621 0.033 Uiso 0.812(8) 1 calc PR A 1
C44A C 0.0022(16) 0.8246(6) 0.5393(4) 0.0270(14) Uiso 0.812(8) 1 d PU A 1
O11A O -0.3307(10) 0.8242(6) 0.5014(3) 0.0410(14) Uiso 0.812(8) 1 d PU A 1
O12A O 0.0147(12) 0.8625(5) 0.4251(2) 0.0326(12) Uiso 0.812(8) 1 d PU A 1
H12A H 0.0259 0.8585 0.4512 0.049 Uiso 0.812(8) 1 calc PR A 1
O31A O -0.2024(12) 0.8130(5) 0.5647(2) 0.0373(12) Uiso 0.812(8) 1 d PU A 1
H31A H -0.2163 0.8184 0.5391 0.056 Uiso 0.812(8) 1 calc PR A 1
O32A O 0.1522(11) 0.8447(6) 0.4858(3) 0.0390(17) Uiso 0.812(8) 1 d PU A 1
C22B C -0.215(4) 0.867(2) 0.3740(10) 0.014(5) Uiso 0.188(8) 1 d PU A 2
H22B H -0.3801 0.873 0.4106 0.017 Uiso 0.188(8) 1 calc PR A 2
C23B C -0.043(5) 0.863(2) 0.3740(12) 0.027(6) Uiso 0.188(8) 1 d PU A 2
H23B H 0.1124 0.8672 0.3369 0.032 Uiso 0.188(8) 1 calc PR A 2
C24B C -0.097(5) 0.8513(17) 0.4334(10) 0.002(4) Uiso 0.188(8) 1 d PU A 2
C42B C 0.011(4) 0.807(2) 0.6179(11) 0.017(5) Uiso 0.188(8) 1 d PU A 2
H42B H 0.163 0.8169 0.5823 0.02 Uiso 0.188(8) 1 calc PR A 2
C43B C -0.157(5) 0.807(3) 0.6193(14) 0.039(7) Uiso 0.188(8) 1 d PU A 2
H43B H -0.3086 0.798 0.6554 0.046 Uiso 0.188(8) 1 calc PR A 2
C44B C -0.093(5) 0.8247(19) 0.5582(11) 0.009(4) Uiso 0.188(8) 1 d PU A 2
O11B O 0.103(4) 0.8565(19) 0.4183(9) 0.030(5) Uiso 0.188(8) 1 d PU A 2
O12B O -0.317(4) 0.866(3) 0.4937(12) 0.040(6) Uiso 0.188(8) 1 d PU A 2
H12B H -0.2952 0.8558 0.5175 0.06 Uiso 0.188(8) 1 calc PR A 2
O31B O 0.108(5) 0.828(3) 0.5001(15) 0.039(7) Uiso 0.188(8) 1 d PU A 2
H31B H 0.0765 0.8384 0.4782 0.058 Uiso 0.188(8) 1 calc PR A 2
O32B O -0.299(5) 0.826(2) 0.5734(10) 0.034(5) Uiso 0.188(8) 1 d PU A 2

loop_
_atom_site_aniso_label
_atom_site_aniso_U_11
_atom_site_aniso_U_22
_atom_site_aniso_U_33
_atom_site_aniso_U_23
_atom_site_aniso_U_13
_atom_site_aniso_U_12
C1 0.0191(19) 0.020(2) 0.0160(19) 0.0040(16) -0.0126(17) -0.0052(16)
C2 0.0143(18) 0.019(2) 0.0188(19) 0.0017(16) -0.0127(17) -0.0031(16)
C11 0.026(2) 0.071(4) 0.025(2) 0.015(2) -0.020(2) -0.022(3)
C12 0.024(2) 0.069(4) 0.023(2) 0.014(2) -0.017(2) -0.020(2)
C13 0.031(2) 0.025(2) 0.022(2) 0.0098(18) -0.022(2) -0.0124(19)
C14 0.027(2) 0.070(4) 0.027(3) -0.005(2) -0.023(2) 0.004(3)
C15 0.026(2) 0.053(3) 0.020(2) -0.006(2) -0.017(2) 0.007(2)
C16 0.029(2) 0.025(2) 0.021(2) 0.0076(17) -0.021(2) -0.0084(18)
C17 0.032(2) 0.043(3) 0.021(2) 0.011(2) -0.020(2) -0.020(2)
C18 0.048(3) 0.029(3) 0.019(2) 0.0114(19) -0.023(2) -0.016(2)
C19 0.049(3) 0.029(3) 0.030(2) 0.010(2) -0.034(2) -0.012(2)
C20 0.047(3) 0.057(4) 0.040(3) 0.009(3) -0.038(3) -0.015(3)
C21 0.037(3) 0.064(4) 0.029(3) 0.012(3) -0.026(2) -0.020(3)
C31 0.027(2) 0.022(2) 0.024(2) 0.0102(17) -0.0209(19) -0.0110(18)
C32 0.028(2) 0.023(2) 0.022(2) 0.0111(17) -0.0198(19) -0.0119(18)
C33 0.0161(18) 0.023(2) 0.0134(18) 0.0005(16) -0.0110(17) -0.0017(16)
C34 0.026(2) 0.026(2) 0.020(2) 0.0087(17) -0.0190(19) -0.0139(18)
C35 0.026(2) 0.023(2) 0.0168(19) 0.0062(17) -0.0150(18) -0.0111(18)
C36 0.025(2) 0.020(2) 0.019(2) 0.0032(16) -0.0170(19) -0.0044(17)
C37 0.038(3) 0.033(3) 0.023(2) 0.0118(19) -0.024(2) -0.015(2)
C38 0.047(3) 0.028(3) 0.024(2) 0.0104(19) -0.027(2) -0.011(2)
C39 0.049(3) 0.025(3) 0.034(3) 0.003(2) -0.035(3) -0.003(2)
C40 0.036(3) 0.043(3) 0.026(2) 0.004(2) -0.025(2) -0.010(2)
C41 0.026(2) 0.037(3) 0.021(2) 0.0055(19) -0.018(2) -0.010(2)
C100 0.040(3) 0.028(3) 0.024(2) 0.0024(19) -0.023(2) -0.004(2)
C101 0.031(3) 0.041(3) 0.031(3) 0.003(2) -0.021(2) -0.009(2)
C102 0.031(2) 0.038(3) 0.027(2) 0.008(2) -0.020(2) -0.012(2)
C103 0.033(2) 0.027(2) 0.026(2) 0.0034(19) -0.021(2) -0.007(2)
C104 0.034(2) 0.026(2) 0.025(2) 0.0007(19) -0.019(2) -0.009(2)
C105 0.040(3) 0.025(2) 0.023(2) 0.0041(19) -0.019(2) -0.010(2)
C106 0.033(3) 0.028(3) 0.029(2) 0.001(2) -0.022(2) -0.005(2)
N1 0.0202(17) 0.0184(18) 0.0160(16) 0.0053(13) -0.0129(15) -0.0067(14)
N2 0.0191(16) 0.0195(18) 0.0220(18) 0.0062(15) -0.0155(16) -0.0058(14)
N11 0.0250(18) 0.030(2) 0.0197(17) 0.0106(15) -0.0178(16) -0.0146(16)
N21 0.0212(16) 0.0181(17) 0.0165(16) 0.0039(13) -0.0152(15) -0.0065(14)
O101 0.041(2) 0.059(3) 0.0307(19) 0.0175(18) -0.0262(18) -0.0232(19)
O102 0.038(2) 0.053(2) 0.0324(19) 0.0108(17) -0.0269(17) -0.0177(18)
S1 0.0226(5) 0.0226(6) 0.0319(6) 0.0008(4) -0.0206(5) -0.0075(4)
S2 0.0224(5) 0.0200(5) 0.0189(5) 0.0086(4) -0.0130(4) -0.0087(4)
Br1 0.0521(3) 0.0373(3) 0.0330(3) 0.0047(2) -0.0331(3) -0.0050(2)
Ni1 0.0197(3) 0.0178(3) 0.0158(3) 0.0063(2) -0.0142(2) -0.0087(2)

loop_
_atom_type_symbol
_atom_type_description
_atom_type_scat_dispersion_real
_atom_type_scat_dispersion_imag
_atom_type_scat_source
C C 0.0033 0.0016 'International Tables Vol C Tables 4.2.6.8 and 6.1.1.4'
H H 0 0 'International Tables Vol C Tables 4.2.6.8 and 6.1.1.4'
N N 0.0061 0.0033 'International Tables Vol C Tables 4.2.6.8 and 6.1.1.4'
O O 0.0106 0.006 'International Tables Vol C Tables 4.2.6.8 and 6.1.1.4'
S S 0.1246 0.1234 'International Tables Vol C Tables 4.2.6.8 and 6.1.1.4'
Br Br -0.2901 2.4595 'International Tables Vol C Tables 4.2.6.8 and 6.1.1.4'
Ni Ni 0.3393 1.1124 'International Tables Vol C Tables 4.2.6.8 and 6.1.1.4'

loop_
_geom_angle_atom_site_label_1
_geom_angle_atom_site_label_2
_geom_angle_atom_site_label_3
_geom_angle
_geom_angle_site_symmetry_1
_geom_angle_site_symmetry_3
N1 C1 S1 179.1(4) . .
N2 C2 S2 179.6(4) . .
N11 C11 C12 123.8(4) . .
N11 C11 H11 118.1 . .
C12 C11 H11 118.1 . .
C11 C12 C13 119.7(5) . .
C11 C12 H12 120.1 . .
C13 C12 H12 120.1 . .
C14 C13 C12 115.9(4) . .
C14 C13 C16 121.8(4) . .
C12 C13 C16 122.2(4) . .
C13 C14 C15 121.0(4) . .
C13 C14 H14 119.5 . .
C15 C14 H14 119.5 . .
N11 C15 C14 123.8(4) . .
N11 C15 H15 118.1 . .
C14 C15 H15 118.1 . .
C21 C16 C17 118.4(4) . .
C21 C16 C13 119.7(4) . .
C17 C16 C13 121.9(4) . .
C16 C17 C18 120.7(4) . .
C16 C17 H17 119.7 . .
C18 C17 H17 119.7 . .
C17 C18 C19 120.2(4) . .
C17 C18 H18 119.9 . .
C19 C18 H18 119.9 . .
C20 C19 C18 118.2(4) . .
C20 C19 C22A 114.4(5) . .
C18 C19 C22A 127.5(5) . .
C20 C19 C22B 143.6(9) . .
C18 C19 C22B 98.0(9) . .
C22A C19 C22B 29.5(7) . .
C21 C20 C19 121.4(5) . .
C21 C20 H20 119.3 . .
C19 C20 H20 119.3 . .
C20 C21 C16 121.1(5) . .
C20 C21 H21 119.4 . .
C16 C21 H21 119.4 . .
N21 C31 C32 123.7(4) . .
N21 C31 H31 118.1 . .
C32 C31 H31 118.1 . .
C31 C32 C33 120.2(4) . .
C31 C32 H32 119.9 . .
C33 C32 H32 119.9 . .
C32 C33 C34 116.3(3) . .
C32 C33 C36 122.0(4) . .
C34 C33 C36 121.7(4) . .
C35 C34 C33 119.7(4) . .
C35 C34 H34 120.2 . .
C33 C34 H34 120.2 . .
N21 C35 C34 123.5(4) . .
N21 C35 H35 118.2 . .
C34 C35 H35 118.2 . .
C41 C36 C37 118.2(4) . .
C41 C36 C33 120.8(4) . .
C37 C36 C33 121.0(4) . .
C38 C37 C36 120.6(4) . .
C38 C37 H37 119.7 . .
C36 C37 H37 119.7 . .
C39 C38 C37 120.8(4) . .
C39 C38 H38 119.6 . .
C37 C38 H38 119.6 . .
C40 C39 C38 118.2(4) . .
C40 C39 C42A 114.5(5) . .
C38 C39 C42A 127.3(5) . .
C40 C39 C42B 140.7(10) . .
C38 C39 C42B 101.0(10) . .
C42A C39 C42B 26.2(8) . .
C41 C40 C39 121.3(5) . .
C41 C40 H40 119.4 . .
C39 C40 H40 119.4 . .
C40 C41 C36 120.8(4) . .
C40 C41 H41 119.6 . .
C36 C41 H41 119.6 . .
C105 C100 C101 122.1(4) . .
C105 C100 Br1 119.3(4) . .
C101 C100 Br1 118.6(4) . .
C100 C101 C102 118.1(5) . .
C100 C101 H101 121 . .
C102 C101 H101 121 . .
C103 C102 C101 120.3(4) . .
C103 C102 H102 119.8 . .
C101 C102 H102 119.8 . .
C104 C103 C102 120.3(4) . .
C104 C103 C106 119.8(4) . .
C102 C103 C106 119.9(4) . .
C103 C104 C105 119.6(5) . .
C103 C104 H104 120.2 . .
C105 C104 H104 120.2 . .
C100 C105 C104 119.5(4) . .
C100 C105 H105 120.2 . .
C104 C105 H105 120.2 . .
O101 C106 O102 123.4(4) . .
O101 C106 C103 118.9(4) . .
O102 C106 C103 117.7(4) . .
C1 N1 Ni1 148.7(3) . .
C2 N2 Ni1 152.8(3) . .
C15 N11 C11 115.6(4) . .
C15 N11 Ni1 122.0(3) . .
C11 N11 Ni1 122.1(3) . .
C35 N21 C31 116.6(3) . .
C35 N21 Ni1 122.6(3) . 1_556
C31 N21 Ni1 120.5(3) . 1_556
C106 O102 H10A 109.5 . .
C1 S1 Ni1 96.84(15) . 2_575
C2 S2 Ni1 102.61(14) . 2_565
N2 Ni1 N1 171.75(13) . .
N2 Ni1 N21 93.85(13) . 1_554
N1 Ni1 N21 92.93(13) . 1_554
N2 Ni1 N11 86.89(13) . .
N1 Ni1 N11 86.65(13) . .
N21 Ni1 N11 176.23(14) 1_554 .
N2 Ni1 S1 92.44(10) . 2_575
N1 Ni1 S1 92.85(10) . 2_575
N21 Ni1 S1 84.77(10) 1_554 2_575
N11 Ni1 S1 91.50(10) . 2_575
N2 Ni1 S2 90.48(10) . 2_565
N1 Ni1 S2 84.97(10) . 2_565
N21 Ni1 S2 88.80(10) 1_554 2_565
N11 Ni1 S2 94.89(10) . 2_565
S1 Ni1 S2 173.11(4) 2_575 2_565
C23A C22A C19 126.1(6) . .
C23A C22A H22A 116.9 . .
C19 C22A H22A 116.9 . .
C22A C23A C24A 122.9(6) . .
C22A C23A H23A 118.6 . .
C24A C23A H23A 118.6 . .
O11A C24A O12A 124.2(6) . .
O11A C24A C23A 118.8(7) . .
O12A C24A C23A 117.0(7) . .
C43A C42A C39 124.8(6) . .
C43A C42A H42A 117.6 . .
C39 C42A H42A 117.6 . .
C42A C43A C44A 122.5(6) . .
C42A C43A H43A 118.8 . .
C44A C43A H43A 118.8 . .
O32A C44A O31A 124.6(6) . .
O32A C44A C43A 119.2(6) . .
O31A C44A C43A 116.2(7) . .
C24A O12A H12A 109.5 . .
C44A O31A H31A 109.5 . .
C23B C22B C19 111.4(18) . .
C23B C22B H22B 124.3 . .
C19 C22B H22B 124.3 . .
C22B C23B C24B 120(2) . .
C22B C23B H23B 119.9 . .
C24B C23B H23B 119.9 . .
O11B C24B O12B 124.6(19) . .
O11B C24B C23B 104.5(19) . .
O12B C24B C23B 129(2) . .
C43B C42B C39 114(2) . .
C43B C42B H42B 123 . .
C39 C42B H42B 123 . .
C42B C43B C44B 115(3) . .
C42B C43B H43B 122.3 . .
C44B C43B H43B 122.3 . .
O31B C44B O32B 122(2) . .
O31B C44B C43B 135(3) . .
O32B C44B C43B 103(2) . .
C24B O12B H12B 109.5 . .
C44B O31B H31B 109.5 . .

loop_
_geom_bond_atom_site_label_1
_geom_bond_atom_site_label_2
_geom_bond_distance
_geom_bond_site_symmetry_2
C1 N1 1.158(5) .
C1 S1 1.645(4) .
C2 N2 1.163(5) .
C2 S2 1.640(4) .
C11 N11 1.351(6) .
C11 C12 1.384(6) .
C11 H11 0.95 .
C12 C13 1.391(6) .
C12 H12 0.95 .
C13 C14 1.369(7) .
C13 C16 1.491(5) .
C14 C15 1.384(6) .
C14 H14 0.95 .
C15 N11 1.321(6) .
C15 H15 0.95 .
C16 C21 1.383(7) .
C16 C17 1.390(6) .
C17 C18 1.394(6) .
C17 H17 0.95 .
C18 C19 1.400(7) .
C18 H18 0.95 .
C19 C20 1.382(7) .
C19 C22A 1.478(7) .
C19 C22B 1.54(2) .
C20 C21 1.374(6) .
C20 H20 0.95 .
C21 H21 0.95 .
C31 N21 1.339(5) .
C31 C32 1.378(5) .
C31 H31 0.95 .
C32 C33 1.389(6) .
C32 H32 0.95 .
C33 C34 1.402(6) .
C33 C36 1.483(5) .
C34 C35 1.387(5) .
C34 H34 0.95 .
C35 N21 1.339(5) .
C35 H35 0.95 .
C36 C41 1.392(6) .
C36 C37 1.394(6) .
C37 C38 1.393(6) .
C37 H37 0.95 .
C38 C39 1.391(7) .
C38 H38 0.95 .
C39 C40 1.386(7) .
C39 C42A 1.479(7) .
C39 C42B 1.52(2) .
C40 C41 1.382(6) .
C40 H40 0.95 .
C41 H41 0.95 .
C100 C105 1.371(7) .
C100 C101 1.387(7) .
C100 Br1 1.901(4) .
C101 C102 1.390(7) .
C101 H101 0.95 .
C102 C103 1.390(7) .
C102 H102 0.95 .
C103 C104 1.384(7) .
C103 C106 1.489(6) .
C104 C105 1.385(7) .
C104 H104 0.95 .
C105 H105 0.95 .
C106 O101 1.263(6) .
C106 O102 1.275(6) .
N1 Ni1 2.039(3) .
N2 Ni1 2.038(3) .
N11 Ni1 2.138(3) .
N21 Ni1 2.104(3) 1_556
O102 H10A 0.84 .
S1 Ni1 2.5143(12) 2_575
S2 Ni1 2.5607(12) 2_565
Ni1 N21 2.104(3) 1_554
Ni1 S1 2.5143(12) 2_575
Ni1 S2 2.5607(12) 2_565
C22A C23A 1.319(8) .
C22A H22A 0.95 .
C23A C24A 1.476(8) .
C23A H23A 0.95 .
C24A O11A 1.230(10) .
C24A O12A 1.273(8) .
C42A C43A 1.339(8) .
C42A H42A 0.95 .
C43A C44A 1.485(8) .
C43A H43A 0.95 .
C44A O32A 1.244(10) .
C44A O31A 1.278(8) .
O12A H12A 0.84 .
O31A H31A 0.84 .
C22B C23B 1.34(3) .
C22B H22B 0.95 .
C23B C24B 1.52(3) .
C23B H23B 0.95 .
C24B O11B 1.33(3) .
C24B O12B 1.36(3) .
C42B C43B 1.30(4) .
C42B H42B 0.95 .
C43B C44B 1.55(3) .
C43B H43B 0.95 .
C44B O31B 1.33(3) .
C44B O32B 1.35(3) .
O12B H12B 0.84 .
O31B H31B 0.84 .
